data_2002859
loop_
_publ_author_name
'Soll, M'
'Mueller-Buschbaum, Hk'

_publ_section_title
;
Das erste Erdalkalimetall-Argentato-Mercurat(II): Ba Ag2 Hg2 O4
;
_journal_name_full
;
Monatshefte fuer Chemie und verwandte Teile anderer Wissenschaften
(109,1978-)
;
_journal_page_first 915
_journal_page_last 920
_journal_volume 122
_journal_year 1991
_chemical_formula_structural 'Ba (Ag2 Hg2 O4)'
_chemical_formula_sum 'Ag2 Ba Hg2 O4'
_chemical_name_systematic 'Barium diargentodimercurate'
_space_group_IT_number 125
_symmetry_cell_setting tetragonal
_symmetry_space_group_name_Hall 'P 4 2 -1ab'
_symmetry_space_group_name_H-M 'P 4/n b m :1'
_cell_angle_alpha 90
_cell_angle_beta 90
_cell_angle_gamma 90
_cell_formula_units_Z 2
_cell_length_a 6.786(2)
_cell_length_b 6.786(2)
_cell_length_c 7.080(4)
_cell_volume 326.0
_refine_ls_R_factor_all 0.047
_cod_original_sg_symbol_H-M 'P 4/n b m S'
_cod_database_code 2002859

loop_
_symmetry_equiv_pos_as_xyz
x,y,z
-x,-y,z
1/2+x,1/2+y,-z
1/2-x,1/2-y,-z
-x,y,-z
x,-y,-z
1/2-x,1/2+y,z
1/2+x,1/2-y,z
-y,x,z
y,-x,z
1/2-y,1/2+x,-z
1/2+y,1/2-x,-z
-y,-x,-z
y,x,-z
1/2-y,1/2-x,z
1/2+y,1/2+x,z

loop_
_atom_site_label
_atom_site_type_symbol
_atom_site_symmetry_multiplicity
_atom_site_Wyckoff_symbol
_atom_site_fract_x
_atom_site_fract_y
_atom_site_fract_z
_atom_site_occupancy
_atom_site_attached_hydrogens
_atom_site_calc_flag
Ba1 Ba2+ 2 a 0. 0. 0. 1. 0 d
Ag1 Ag1+ 4 f 0.25 0.25 0.5 1. 0 d
Hg1 Hg2+ 4 h 0. 0.5 0.2206(2) 1. 0 d
O1 O2- 8 m 0.205(3) 0.705(3) 0.201(3) 1. 0 d

loop_
_atom_type_symbol
_atom_type_oxidation_number
Ba2+ 2.000
Ag1+ 1.000
Hg2+ 2.000
O2- -2.000
